data_7225036
loop_
_publ_author_name
'Blagg, Robin J.'
'Wildgoose, Gregory G.'

_publ_section_title
;
 H2activation using the first 1&#x2009;:&#x2009;1&#x2009;:&#x2009;1
 hetero-tri(aryl)borane
;
_journal_issue 48
_journal_name_full 'RSC Adv.'
_journal_page_first 42421
_journal_paper_doi 10.1039/C6RA07007H
_journal_volume 6
_journal_year 2016
_chemical_formula_moiety 'C20 H3 B Cl5 F11'
_chemical_formula_sum 'C20 H3 B Cl5 F11'
_chemical_formula_weight 640.28
_chemical_name_systematic (pentafluorophenyl){3,5-bis(trifluoromethyl)phenyl}(pentachlorophenyl)borane
_chemical_properties_physical Moisture-sensitive
_space_group_crystal_system triclinic
_space_group_IT_number 2
_space_group_name_Hall '-P 1'
_space_group_name_H-M_alt 'P -1'
_symmetry_space_group_name_Hall '-P 1'
_symmetry_space_group_name_H-M 'P -1'
_atom_sites_solution_hydrogens geom
_atom_sites_solution_primary iterative
_audit_creation_method
;
Olex2 1.2 (compiled 2016.02.19 svn.r3266 for OlexSys, GUI svn.r5155)
;
_audit_update_record
;
2016-04-13 deposited with the CCDC.
2016-04-20 downloaded from the CCDC.
;
_cell_angle_alpha 86.822(8)
_cell_angle_beta 86.077(9)
_cell_angle_gamma 74.230(10)
_cell_formula_units_Z 4
_cell_length_a 8.9724(11)
_cell_length_b 15.5705(16)
_cell_length_c 17.2632(17)
_cell_measurement_reflns_used 789
_cell_measurement_temperature 140.0(3)
_cell_measurement_theta_max 20.4520
_cell_measurement_theta_min 3.4770
_cell_volume 2313.8(4)
_computing_cell_refinement
;
CrysAlisPro, Agilent Technologies,
Version 1.171.37.35 (release 13-08-2014 CrysAlis171 .NET)
(compiled Aug 13 2014,18:06:01)
;
_computing_data_collection
;
CrysAlisPro, Agilent Technologies,
Version 1.171.37.35 (release 13-08-2014 CrysAlis171 .NET)
(compiled Aug 13 2014,18:06:01)
;
_computing_data_reduction
;
CrysAlisPro, Agilent Technologies,
Version 1.171.37.35 (release 13-08-2014 CrysAlis171 .NET)
(compiled Aug 13 2014,18:06:01)
;
_computing_molecular_graphics 'Olex2 (Dolomanov et al., 2009)'
_computing_publication_material 'Olex2 (Dolomanov et al., 2009)'
_computing_structure_refinement 'ShelXL (Sheldrick, 2015)'
_computing_structure_solution
;
Superflip (Palatinus & Chapuis, 2007; Palatinus & van der Lee, 2008;
Palatinus et al., 2012)
;
_diffrn_ambient_environment N~2~
_diffrn_ambient_temperature 140.0(3)
_diffrn_detector 'CCD plate'
_diffrn_detector_area_resol_mean 16.0050
_diffrn_detector_type Sapphire3
_diffrn_measured_fraction_theta_full 0.993
_diffrn_measured_fraction_theta_max 0.988
_diffrn_measurement_details
;
  1 omega  -48.00   49.00   1.0000   90.0000
omega____ theta____ kappa____ phi______ frames
    -      -20.0347   77.0000 -150.0000 97

  2 omega  -40.00   49.00   1.0000   90.0000
omega____ theta____ kappa____ phi______ frames
    -      -20.0347   57.0000  -30.0000 89

  3 omega  -25.00    9.00   1.0000   90.0000
omega____ theta____ kappa____ phi______ frames
    -      -20.0347  -99.0000    0.0000 34

  4 omega  -85.00   10.00   1.0000   90.0000
omega____ theta____ kappa____ phi______ frames
    -      -20.0347  -77.0000   90.0000 95
;
_diffrn_measurement_device 'four-circle diffractometer'
_diffrn_measurement_device_type 'Xcalibur, Sapphire3'
_diffrn_measurement_method '\w scans'
_diffrn_radiation_monochromator graphite
_diffrn_radiation_probe x-ray
_diffrn_radiation_type 'Mo K\a'
_diffrn_radiation_wavelength 0.71073
_diffrn_reflns_av_R_equivalents 0.0907
_diffrn_reflns_av_unetI/netI 0.3709
_diffrn_reflns_Laue_measured_fraction_full 0.993
_diffrn_reflns_Laue_measured_fraction_max 0.988
_diffrn_reflns_limit_h_max 7
_diffrn_reflns_limit_h_min -11
_diffrn_reflns_limit_k_max 18
_diffrn_reflns_limit_k_min -19
_diffrn_reflns_limit_l_max 21
_diffrn_reflns_limit_l_min -21
_diffrn_reflns_number 14047
_diffrn_reflns_point_group_measured_fraction_full 0.993
_diffrn_reflns_point_group_measured_fraction_max 0.988
_diffrn_reflns_theta_full 25.242
_diffrn_reflns_theta_max 26.372
_diffrn_reflns_theta_min 3.220
_diffrn_source 'Enhance (Mo) X-ray Source'
_exptl_absorpt_coefficient_mu 0.725
_exptl_absorpt_correction_T_max 1.00000
_exptl_absorpt_correction_T_min 0.79636
_exptl_absorpt_correction_type multi-scan
_exptl_absorpt_process_details
;
CrysAlisPro, Agilent Technologies,
Version 1.171.37.35 (release 13-08-2014 CrysAlis171 .NET)
(compiled Aug 13 2014,18:06:01)
Empirical absorption correction using spherical harmonics,
 implemented in SCALE3 ABSPACK scaling algorithm.
;
_exptl_crystal_colour 'clear yellowish yellow'
_exptl_crystal_colour_lustre clear
_exptl_crystal_colour_modifier yellowish
_exptl_crystal_colour_primary yellow
_exptl_crystal_density_diffrn 1.838
_exptl_crystal_description irregular
_exptl_crystal_F_000 1248
_exptl_crystal_recrystallization_method 'slow crystallisation of crude oil'
_exptl_crystal_size_max 0.1
_exptl_crystal_size_mid 0.05
_exptl_crystal_size_min 0.05
_refine_diff_density_max 0.510
_refine_diff_density_min -0.373
_refine_diff_density_rms 0.092
_refine_ls_extinction_method none
_refine_ls_goodness_of_fit_ref 0.950
_refine_ls_hydrogen_treatment constr
_refine_ls_matrix_type full
_refine_ls_number_parameters 667
_refine_ls_number_reflns 9352
_refine_ls_number_restraints 0
_refine_ls_restrained_S_all 0.950
_refine_ls_R_factor_all 0.3359
_refine_ls_R_factor_gt 0.0982
_refine_ls_shift/su_max 0.000
_refine_ls_shift/su_mean 0.000
_refine_ls_structure_factor_coef Fsqd
_refine_ls_weighting_details 'w=1/[\s^2^(Fo^2^)+(0.0032P)^2^] where P=(Fo^2^+2Fc^2^)/3'
_refine_ls_weighting_scheme calc
_refine_ls_wR_factor_gt 0.0919
_refine_ls_wR_factor_ref 0.1515
_reflns_Friedel_coverage 0.000
_reflns_number_gt 2532
_reflns_number_total 9352
_reflns_threshold_expression 'I > 2\s(I)'
_cod_data_source_file c6ra07007h2.cif
_cod_data_source_block BArF11Cl5
_cod_database_code 7225036
_shelx_space_group_comment
;
The symmetry employed for this shelxl refinement is uniquely defined
by the following loop, which should always be used as a source of
symmetry information in preference to the above space-group names.
They are only intended as comments.
;
_olex2_refinement_description
;
1. Fixed Uiso
 At 1.2 times of:
  All C(H) groups
2.a Aromatic/amide H refined with riding coordinates:
 C14A(H14A), C16A(H16A), C18A(H18A), C14B(H14B), C16B(H16B), C18B(H18B)
;
_shelx_shelxl_version_number 2014/7
_olex2_submission_special_instructions 'No special instructions were received'

loop_
_space_group_symop_operation_xyz
'x, y, z'
'-x, -y, -z'

loop_
_atom_site_label
_atom_site_type_symbol
_atom_site_fract_x
_atom_site_fract_y
_atom_site_fract_z
_atom_site_U_iso_or_equiv
_atom_site_adp_type
_atom_site_occupancy
_atom_site_site_symmetry_order
_atom_site_calc_flag
_atom_site_refinement_flags_posn
_atom_site_disorder_assembly
_atom_site_disorder_group
Cl1A Cl 0.4564(3) 0.1755(2) 0.29222(15) 0.0523(9) Uani 1 1 d . . .
Cl2A Cl 0.5946(3) -0.0099(2) 0.37528(15) 0.0569(9) Uani 1 1 d . . .
Cl3A Cl 0.8799(3) -0.1454(2) 0.29678(15) 0.0566(9) Uani 1 1 d . . .
Cl4A Cl 1.0266(3) -0.0935(2) 0.13841(14) 0.0526(9) Uani 1 1 d . . .
Cl5A Cl 0.8901(3) 0.0965(2) 0.06150(14) 0.0507(9) Uani 1 1 d . . .
F1A F 0.5522(7) 0.1037(4) 0.0259(3) 0.0510(18) Uani 1 1 d . . .
F2A F 0.2841(7) 0.1202(5) -0.0392(3) 0.064(2) Uani 1 1 d . . .
F3A F 0.0384(7) 0.2629(4) -0.0073(3) 0.069(2) Uani 1 1 d . . .
F4A F 0.0630(7) 0.3860(5) 0.0908(4) 0.073(2) Uani 1 1 d . . .
F5A F 0.3272(7) 0.3667(4) 0.1605(3) 0.061(2) Uani 1 1 d . . .
F6A F 0.6868(12) 0.5214(5) 0.0151(4) 0.121(4) Uani 1 1 d . A 1
F7A F 0.5189(11) 0.5764(6) 0.0913(6) 0.151(5) Uani 1 1 d . B 1
F8A F 0.7382(12) 0.5870(6) 0.1042(5) 0.162(5) Uani 1 1 d . C 1
F9A F 0.8756(11) 0.4198(5) 0.3555(4) 0.131(4) Uani 1 1 d . D 1
F10A F 1.0643(10) 0.3380(7) 0.2897(5) 0.125(4) Uani 1 1 d . E 1
F11A F 0.9127(9) 0.2809(5) 0.3575(4) 0.086(3) Uani 1 1 d . F 1
C1A C 0.6749(12) 0.1254(8) 0.1791(6) 0.036(3) Uani 1 1 d . . .
C2A C 0.6150(11) 0.0984(8) 0.2486(6) 0.033(3) Uani 1 1 d . . .
C3A C 0.6738(12) 0.0168(8) 0.2872(6) 0.039(3) Uani 1 1 d . . .
C4A C 0.8026(12) -0.0431(7) 0.2536(6) 0.040(3) Uani 1 1 d . . .
C5A C 0.8690(11) -0.0217(7) 0.1823(6) 0.037(3) Uani 1 1 d . . .
C6A C 0.8035(11) 0.0643(7) 0.1474(5) 0.032(3) Uani 1 1 d . . .
C7A C 0.4530(13) 0.2353(8) 0.0946(6) 0.045(3) Uani 1 1 d . . .
C8A C 0.4321(13) 0.1759(8) 0.0437(6) 0.041(3) Uani 1 1 d . . .
C9A C 0.2973(15) 0.1826(9) 0.0090(6) 0.045(3) Uani 1 1 d . . .
C10A C 0.1714(13) 0.2547(9) 0.0257(6) 0.042(3) Uani 1 1 d . . .
C11A C 0.1881(14) 0.3165(8) 0.0762(7) 0.048(3) Uani 1 1 d . . .
C12A C 0.3215(14) 0.3060(9) 0.1089(6) 0.047(3) Uani 1 1 d . . .
C13A C 0.6662(12) 0.2991(8) 0.1601(6) 0.040(3) Uani 1 1 d . . .
C14A C 0.6421(12) 0.3786(9) 0.1171(6) 0.046(3) Uani 1 1 d . . .
H14A H 0.5842 0.3857 0.0720 0.055 Uiso 1 1 calc R . .
C15A C 0.6987(13) 0.4483(8) 0.1369(6) 0.039(3) Uani 1 1 d . . .
C16A C 0.7867(11) 0.4387(8) 0.2016(6) 0.050(4) Uani 1 1 d . . .
H16A H 0.8258 0.4861 0.2158 0.060 Uiso 1 1 calc R . .
C17A C 0.8171(13) 0.3577(8) 0.2457(6) 0.049(4) Uani 1 1 d . . .
C18A C 0.7597(12) 0.2918(7) 0.2239(6) 0.044(3) Uani 1 1 d . . .
H18A H 0.7837 0.2369 0.2534 0.052 Uiso 1 1 calc R . .
C19A C 0.665(2) 0.5343(10) 0.0900(9) 0.070(5) Uani 1 1 d . . .
C20A C 0.916(2) 0.3515(11) 0.3119(8) 0.069(5) Uani 1 1 d . . .
B1A B 0.6019(15) 0.2222(9) 0.1420(6) 0.037(4) Uani 1 1 d . . .
Cl1B Cl 0.1566(3) 0.8493(2) 0.44649(15) 0.0599(10) Uani 1 1 d . . .
Cl2B Cl -0.0024(3) 1.0451(2) 0.38743(17) 0.0663(10) Uani 1 1 d . . .
Cl3B Cl 0.1193(3) 1.1169(2) 0.22930(17) 0.0640(10) Uani 1 1 d . . .
Cl4B Cl 0.4002(3) 0.9959(2) 0.13578(15) 0.0568(9) Uani 1 1 d . . .
Cl5B Cl 0.5616(3) 0.8060(2) 0.20272(15) 0.0522(9) Uani 1 1 d . . .
F1B F 0.7191(7) 0.6074(4) 0.3139(3) 0.059(2) Uani 1 1 d . . .
F2B F 0.9862(7) 0.5790(5) 0.3832(4) 0.074(2) Uani 1 1 d . . .
F3B F 1.0127(8) 0.6843(5) 0.4961(3) 0.075(2) Uani 1 1 d . . .
F4B F 0.7653(7) 0.8185(5) 0.5437(3) 0.074(2) Uani 1 1 d . . .
F5B F 0.4963(7) 0.8441(5) 0.4780(3) 0.059(2) Uani 1 1 d . . .
F6B F 0.3584(13) 0.4367(5) 0.4635(4) 0.138(4) Uani 1 1 d . G 1
F7B F 0.5380(10) 0.3890(7) 0.3947(7) 0.175(6) Uani 1 1 d . H 1
F8B F 0.3285(14) 0.3708(6) 0.3724(5) 0.160(5) Uani 1 1 d . I 1
F9B F -0.0174(9) 0.6644(6) 0.1949(4) 0.113(4) Uani 1 1 d . J 1
F10B F 0.1672(10) 0.6699(7) 0.1206(4) 0.129(4) Uani 1 1 d . K 1
F11B F 0.1197(11) 0.5491(5) 0.1459(5) 0.136(4) Uani 1 1 d . L 1
C1B C 0.3557(13) 0.8405(8) 0.3231(6) 0.039(3) Uani 1 1 d . . .
C2B C 0.2262(14) 0.8923(9) 0.3625(6) 0.047(3) Uani 1 1 d . . .
C3B C 0.1551(12) 0.9803(9) 0.3359(6) 0.042(3) Uani 1 1 d . . .
C4B C 0.2105(12) 1.0119(7) 0.2658(6) 0.036(3) Uani 1 1 d . . .
C5B C 0.3359(12) 0.9588(8) 0.2232(6) 0.037(3) Uani 1 1 d . . .
C6B C 0.4073(12) 0.8747(8) 0.2538(6) 0.041(3) Uani 1 1 d . . .
C7B C 0.5897(13) 0.7268(8) 0.3949(6) 0.036(3) Uani 1 1 d . . .
C8B C 0.6188(15) 0.7755(8) 0.4519(6) 0.048(3) Uani 1 1 d . . .
C9B C 0.7572(16) 0.7649(9) 0.4868(6) 0.047(4) Uani 1 1 d . . .
C10B C 0.8767(17) 0.6955(11) 0.4629(7) 0.065(4) Uani 1 1 d . . .
C11B C 0.8630(13) 0.6450(8) 0.4062(7) 0.041(3) Uani 1 1 d . . .
C12B C 0.7229(14) 0.6592(8) 0.3727(6) 0.043(3) Uani 1 1 d . . .
C13B C 0.3739(13) 0.6654(8) 0.3287(6) 0.046(3) Uani 1 1 d . . .
C14B C 0.4152(12) 0.5818(8) 0.3687(6) 0.042(3) Uani 1 1 d . . .
H14B H 0.4826 0.5725 0.4102 0.051 Uiso 1 1 calc R . .
C15B C 0.3589(13) 0.5145(9) 0.3479(6) 0.046(3) Uani 1 1 d . . .
C16B C 0.2686(12) 0.5236(7) 0.2842(6) 0.047(3) Uani 1 1 d . . .
H16B H 0.2338 0.4749 0.2690 0.056 Uiso 1 1 calc R . .
C17B C 0.2293(12) 0.6067(8) 0.2422(6) 0.045(3) Uani 1 1 d . . .
C18B C 0.2804(13) 0.6741(7) 0.2663(5) 0.045(3) Uani 1 1 d . . .
H18B H 0.2509 0.7304 0.2392 0.054 Uiso 1 1 calc R . .
C19B C 0.387(2) 0.4280(11) 0.3907(9) 0.079(5) Uani 1 1 d . . .
C20B C 0.1253(17) 0.6206(10) 0.1775(8) 0.059(4) Uani 1 1 d . . .
B1B B 0.4399(15) 0.7415(10) 0.3513(6) 0.040(4) Uani 1 1 d . . .

loop_
_atom_site_aniso_label
_atom_site_aniso_U_11
_atom_site_aniso_U_22
_atom_site_aniso_U_33
_atom_site_aniso_U_23
_atom_site_aniso_U_13
_atom_site_aniso_U_12
Cl1A 0.051(2) 0.049(2) 0.0539(18) 0.0004(16) -0.0012(16) -0.0086(17)
Cl2A 0.067(2) 0.055(3) 0.0511(18) 0.0077(17) -0.0013(17) -0.0215(19)
Cl3A 0.064(2) 0.033(2) 0.072(2) 0.0070(17) -0.0184(17) -0.0096(17)
Cl4A 0.053(2) 0.045(2) 0.0563(18) -0.0069(16) -0.0071(16) -0.0044(17)
Cl5A 0.054(2) 0.050(2) 0.0464(17) 0.0019(16) 0.0029(16) -0.0134(17)
F1A 0.048(4) 0.050(5) 0.056(4) -0.009(3) -0.002(3) -0.013(4)
F2A 0.077(5) 0.069(6) 0.057(4) -0.010(4) -0.021(4) -0.031(4)
F3A 0.052(5) 0.075(6) 0.086(5) 0.019(4) -0.030(4) -0.024(4)
F4A 0.052(5) 0.056(6) 0.103(5) 0.005(4) -0.013(4) -0.001(4)
F5A 0.052(4) 0.045(5) 0.083(5) -0.012(4) -0.010(4) -0.005(4)
F6A 0.222(11) 0.063(7) 0.078(5) 0.024(5) -0.014(7) -0.044(7)
F7A 0.107(7) 0.099(9) 0.212(11) 0.106(7) -0.008(7) 0.011(7)
F8A 0.248(12) 0.092(8) 0.203(9) 0.100(7) -0.171(9) -0.126(8)
F9A 0.229(11) 0.044(7) 0.114(6) -0.014(5) -0.113(7) -0.003(6)
F10A 0.102(7) 0.152(11) 0.143(8) 0.037(7) -0.067(7) -0.065(7)
F11A 0.130(7) 0.056(6) 0.080(5) 0.015(4) -0.057(5) -0.027(5)
C1A 0.032(7) 0.044(9) 0.034(6) -0.019(6) 0.000(6) -0.011(6)
C2A 0.023(7) 0.043(9) 0.034(6) -0.009(6) 0.003(5) -0.012(6)
C3A 0.039(8) 0.039(9) 0.042(7) 0.000(6) -0.023(6) -0.010(6)
C4A 0.043(8) 0.020(8) 0.056(8) 0.000(6) -0.012(7) -0.003(6)
C5A 0.035(7) 0.034(8) 0.035(6) -0.011(6) 0.004(6) 0.001(6)
C6A 0.035(7) 0.032(8) 0.033(6) -0.013(6) -0.002(6) -0.015(6)
C7A 0.047(8) 0.046(10) 0.043(7) 0.007(6) -0.013(7) -0.015(7)
C8A 0.052(9) 0.036(9) 0.037(7) 0.002(6) -0.008(7) -0.013(7)
C9A 0.063(9) 0.048(10) 0.032(7) -0.001(6) -0.008(7) -0.028(8)
C10A 0.037(8) 0.052(10) 0.046(7) 0.031(7) -0.016(7) -0.028(7)
C11A 0.037(8) 0.035(9) 0.073(9) 0.014(7) -0.006(8) -0.011(7)
C12A 0.041(8) 0.060(11) 0.049(8) 0.001(7) -0.013(7) -0.024(8)
C13A 0.040(8) 0.029(8) 0.058(8) -0.002(6) -0.009(6) -0.019(6)
C14A 0.041(8) 0.055(10) 0.036(7) -0.007(7) 0.003(6) -0.003(7)
C15A 0.059(8) 0.020(8) 0.039(7) 0.002(6) -0.007(6) -0.014(6)
C16A 0.042(8) 0.058(10) 0.058(8) -0.008(7) -0.022(7) -0.021(7)
C17A 0.060(9) 0.039(10) 0.050(8) 0.004(7) -0.017(7) -0.016(7)
C18A 0.056(8) 0.023(8) 0.052(7) -0.009(6) -0.014(7) -0.008(6)
C19A 0.095(13) 0.049(12) 0.076(11) 0.030(9) -0.051(10) -0.033(10)
C20A 0.099(13) 0.054(12) 0.064(10) 0.007(9) -0.039(10) -0.031(11)
B1A 0.063(10) 0.026(9) 0.019(7) 0.007(6) 0.000(7) -0.012(8)
Cl1B 0.070(2) 0.058(3) 0.0554(19) -0.0035(17) 0.0037(18) -0.0245(19)
Cl2B 0.058(2) 0.057(3) 0.082(2) -0.0241(19) 0.0008(19) -0.0087(19)
Cl3B 0.066(2) 0.038(2) 0.087(2) 0.0033(18) -0.0280(19) -0.0082(18)
Cl4B 0.070(2) 0.046(2) 0.0529(18) 0.0099(16) -0.0085(17) -0.0142(18)
Cl5B 0.055(2) 0.045(2) 0.0523(18) 0.0017(16) 0.0016(16) -0.0071(18)
F1B 0.065(5) 0.044(5) 0.071(4) -0.008(4) -0.009(4) -0.015(4)
F2B 0.053(5) 0.073(7) 0.095(5) 0.003(5) -0.013(4) -0.013(5)
F3B 0.066(5) 0.091(7) 0.076(5) 0.019(4) -0.021(4) -0.034(5)
F4B 0.093(6) 0.091(7) 0.052(4) -0.013(4) -0.007(4) -0.049(5)
F5B 0.079(5) 0.054(6) 0.048(4) -0.003(4) -0.003(4) -0.025(4)
F6B 0.283(14) 0.067(7) 0.071(6) 0.037(5) -0.031(7) -0.062(8)
F7B 0.089(7) 0.109(10) 0.292(14) 0.135(9) -0.007(8) 0.003(7)
F8B 0.298(14) 0.065(8) 0.161(8) 0.070(6) -0.159(9) -0.105(8)
F9B 0.076(6) 0.139(9) 0.110(7) -0.035(6) -0.048(6) 0.010(6)
F10B 0.148(9) 0.183(12) 0.084(6) 0.052(7) -0.074(6) -0.089(8)
F11B 0.211(10) 0.048(6) 0.148(7) -0.028(6) -0.136(7) 0.004(6)
C1B 0.044(8) 0.049(10) 0.034(7) -0.005(6) 0.000(6) -0.031(7)
C2B 0.062(9) 0.048(10) 0.038(7) 0.003(7) -0.005(7) -0.027(8)
C3B 0.042(8) 0.056(10) 0.036(7) -0.006(7) -0.001(6) -0.025(7)
C4B 0.033(7) 0.031(8) 0.048(7) 0.002(6) -0.012(6) -0.014(6)
C5B 0.033(7) 0.033(8) 0.042(7) -0.005(6) 0.001(6) -0.007(6)
C6B 0.055(8) 0.032(8) 0.040(7) 0.000(6) -0.005(6) -0.018(7)
C7B 0.043(8) 0.029(8) 0.039(7) 0.001(6) 0.002(6) -0.017(6)
C8B 0.056(9) 0.043(10) 0.049(8) 0.015(7) -0.006(8) -0.023(8)
C9B 0.074(10) 0.038(10) 0.038(7) -0.002(7) -0.019(8) -0.027(8)
C10B 0.061(11) 0.094(15) 0.049(9) 0.021(9) -0.016(9) -0.040(10)
C11B 0.037(8) 0.036(9) 0.044(7) 0.011(7) -0.006(7) -0.002(7)
C12B 0.057(9) 0.045(10) 0.031(7) 0.000(6) -0.009(7) -0.022(7)
C13B 0.074(9) 0.024(8) 0.044(7) 0.004(6) -0.016(7) -0.016(7)
C14B 0.050(8) 0.039(9) 0.052(7) 0.012(6) -0.023(6) -0.032(7)
C15B 0.050(8) 0.051(10) 0.035(7) 0.006(6) -0.013(6) -0.011(7)
C16B 0.074(9) 0.016(8) 0.054(7) -0.003(6) -0.003(7) -0.016(7)
C17B 0.037(8) 0.034(9) 0.063(8) -0.021(7) -0.011(7) -0.004(6)
C18B 0.081(9) 0.022(8) 0.031(6) 0.003(6) -0.010(6) -0.013(7)
C19B 0.125(16) 0.056(13) 0.062(10) 0.028(9) -0.048(11) -0.032(11)
C20B 0.070(11) 0.047(11) 0.060(9) 0.008(8) -0.020(9) -0.015(9)
B1B 0.041(9) 0.043(11) 0.032(8) 0.001(7) 0.004(7) -0.006(8)

loop_
_atom_type_symbol
_atom_type_description
_atom_type_scat_dispersion_real
_atom_type_scat_dispersion_imag
_atom_type_scat_source
C C 0.0033 0.0016 'International Tables Vol C Tables 4.2.6.8 and 6.1.1.4'
H H 0.0000 0.0000 'International Tables Vol C Tables 4.2.6.8 and 6.1.1.4'
B B 0.0013 0.0007 'International Tables Vol C Tables 4.2.6.8 and 6.1.1.4'
Cl Cl 0.1484 0.1585 'International Tables Vol C Tables 4.2.6.8 and 6.1.1.4'
F F 0.0171 0.0103 'International Tables Vol C Tables 4.2.6.8 and 6.1.1.4'

loop_
_geom_angle_atom_site_label_1
_geom_angle_atom_site_label_2
_geom_angle_atom_site_label_3
_geom_angle
C2A C1A C6A 115.1(10)
C2A C1A B1A 120.5(9)
C6A C1A B1A 124.3(10)
C1A C2A Cl1A 116.5(9)
C1A C2A C3A 125.0(10)
C3A C2A Cl1A 118.5(8)
C2A C3A Cl2A 121.7(9)
C4A C3A Cl2A 119.9(9)
C4A C3A C2A 118.4(10)
C3A C4A Cl3A 121.1(9)
C3A C4A C5A 120.3(10)
C5A C4A Cl3A 118.5(8)
C4A C5A Cl4A 122.0(9)
C4A C5A C6A 117.7(9)
C6A C5A Cl4A 120.3(8)
C1A C6A Cl5A 117.3(9)
C1A C6A C5A 123.4(10)
C5A C6A Cl5A 119.3(8)
C8A C7A C12A 113.9(11)
C8A C7A B1A 124.9(11)
C12A C7A B1A 120.8(11)
F1A C8A C7A 119.0(10)
F1A C8A C9A 116.3(11)
C9A C8A C7A 124.7(12)
F2A C9A C8A 121.4(12)
F2A C9A C10A 120.2(11)
C8A C9A C10A 118.3(11)
F3A C10A C9A 119.6(12)
F3A C10A C11A 121.6(12)
C11A C10A C9A 118.8(11)
F4A C11A C10A 117.1(11)
C12A C11A F4A 122.6(12)
C12A C11A C10A 120.3(12)
F5A C12A C7A 119.0(10)
C11A C12A F5A 117.1(12)
C11A C12A C7A 124.0(12)
C14A C13A C18A 115.3(10)
C14A C13A B1A 124.4(10)
C18A C13A B1A 120.2(11)
C13A C14A H14A 118.6
C13A C14A C15A 122.7(10)
C15A C14A H14A 118.6
C14A C15A C16A 119.7(11)
C14A C15A C19A 120.9(11)
C16A C15A C19A 119.4(11)
C15A C16A H16A 120.4
C15A C16A C17A 119.1(11)
C17A C16A H16A 120.4
C16A C17A C20A 115.9(12)
C18A C17A C16A 118.9(11)
C18A C17A C20A 125.1(12)
C13A C18A H18A 117.9
C17A C18A C13A 124.1(11)
C17A C18A H18A 117.9
F6A C19A C15A 112.0(13)
F7A C19A F6A 98.0(10)
F7A C19A C15A 113.2(13)
F8A C19A F6A 106.8(14)
F8A C19A F7A 108.5(15)
F8A C19A C15A 116.6(11)
F9A C20A F10A 108.4(13)
F9A C20A F11A 106.6(13)
F9A C20A C17A 114.2(13)
F10A C20A C17A 112.4(13)
F11A C20A F10A 103.9(13)
F11A C20A C17A 110.7(12)
C7A B1A C1A 117.2(11)
C13A B1A C1A 119.6(10)
C13A B1A C7A 122.9(11)
C2B C1B C6B 118.3(11)
C2B C1B B1B 122.5(10)
C6B C1B B1B 119.1(10)
C1B C2B Cl1B 118.8(10)
C1B C2B C3B 120.9(11)
C3B C2B Cl1B 120.3(10)
C2B C3B Cl2B 120.2(9)
C4B C3B Cl2B 121.0(10)
C4B C3B C2B 118.7(10)
C3B C4B Cl3B 119.7(9)
C3B C4B C5B 121.0(10)
C5B C4B Cl3B 119.2(9)
C4B C5B Cl4B 121.2(9)
C6B C5B Cl4B 120.8(8)
C6B C5B C4B 118.1(10)
C1B C6B Cl5B 117.3(9)
C1B C6B C5B 122.8(11)
C5B C6B Cl5B 119.8(8)
C8B C7B C12B 111.3(11)
C8B C7B B1B 128.5(12)
C12B C7B B1B 120.1(10)
F5B C8B C9B 116.0(11)
C7B C8B F5B 116.3(11)
C7B C8B C9B 127.7(12)
F4B C9B C8B 120.0(13)
F4B C9B C10B 123.8(12)
C10B C9B C8B 116.1(11)
F3B C10B C9B 116.9(13)
C11B C10B F3B 121.5(14)
C11B C10B C9B 121.4(12)
F2B C11B C12B 120.9(11)
C10B C11B F2B 119.1(12)
C10B C11B C12B 120.0(12)
F1B C12B C7B 119.9(10)
F1B C12B C11B 116.6(11)
C11B C12B C7B 123.4(10)
C14B C13B B1B 120.2(10)
C18B C13B C14B 117.5(10)
C18B C13B B1B 122.2(11)
C13B C14B H14B 119.9
C15B C14B C13B 120.1(10)
C15B C14B H14B 119.9
C14B C15B C16B 121.5(12)
C14B C15B C19B 123.0(11)
C16B C15B C19B 115.5(12)
C15B C16B H16B 120.5
C15B C16B C17B 118.9(11)
C17B C16B H16B 120.5
C16B C17B C20B 120.3(12)
C18B C17B C16B 118.4(10)
C18B C17B C20B 121.1(12)
C13B C18B H18B 118.3
C17B C18B C13B 123.4(11)
C17B C18B H18B 118.3
F6B C19B F7B 96.1(11)
F6B C19B C15B 112.2(14)
F7B C19B C15B 111.6(15)
F8B C19B F6B 106.6(16)
F8B C19B F7B 106.4(16)
F8B C19B C15B 120.9(13)
F9B C20B F10B 102.9(12)
F9B C20B C17B 114.6(12)
F10B C20B C17B 111.7(12)
F11B C20B F9B 106.5(13)
F11B C20B F10B 105.0(12)
F11B C20B C17B 114.9(12)
C7B B1B C1B 117.7(11)
C13B B1B C1B 118.2(10)
C13B B1B C7B 124.0(12)

loop_
_geom_bond_atom_site_label_1
_geom_bond_atom_site_label_2
_geom_bond_distance
Cl1A C2A 1.748(10)
Cl2A C3A 1.712(11)
Cl3A C4A 1.707(10)
Cl4A C5A 1.707(10)
Cl5A C6A 1.740(10)
F1A C8A 1.361(11)
F2A C9A 1.347(11)
F3A C10A 1.330(10)
F4A C11A 1.351(12)
F5A C12A 1.347(12)
F6A C19A 1.314(15)
F7A C19A 1.299(16)
F8A C19A 1.223(14)
F9A C20A 1.292(15)
F10A C20A 1.324(16)
F11A C20A 1.321(15)
C1A C2A 1.373(12)
C1A C6A 1.382(12)
C1A B1A 1.589(15)
C2A C3A 1.388(13)
C3A C4A 1.387(13)
C4A C5A 1.394(12)
C5A C6A 1.425(13)
C7A C8A 1.367(13)
C7A C12A 1.397(14)
C7A B1A 1.575(14)
C8A C9A 1.362(13)
C9A C10A 1.386(14)
C10A C11A 1.377(14)
C11A C12A 1.325(13)
C13A C14A 1.380(14)
C13A C18A 1.410(11)
C13A B1A 1.519(15)
C14A H14A 0.9500
C14A C15A 1.386(13)
C15A C16A 1.389(11)
C15A C19A 1.494(15)
C16A H16A 0.9500
C16A C17A 1.406(14)
C17A C18A 1.349(13)
C17A C20A 1.477(14)
C18A H18A 0.9500
Cl1B C2B 1.713(11)
Cl2B C3B 1.720(11)
Cl3B C4B 1.724(10)
Cl4B C5B 1.706(10)
Cl5B C6B 1.724(11)
F1B C12B 1.340(10)
F2B C11B 1.343(11)
F3B C10B 1.347(12)
F4B C9B 1.342(11)
F5B C8B 1.378(12)
F6B C19B 1.273(15)
F7B C19B 1.328(17)
F8B C19B 1.218(15)
F9B C20B 1.300(14)
F10B C20B 1.311(14)
F11B C20B 1.281(14)
C1B C2B 1.381(13)
C1B C6B 1.384(13)
C1B B1B 1.588(16)
C2B C3B 1.411(14)
C3B C4B 1.392(13)
C4B C5B 1.393(13)
C5B C6B 1.384(13)
C7B C8B 1.355(13)
C7B C12B 1.407(13)
C7B B1B 1.542(14)
C8B C9B 1.382(13)
C9B C10B 1.359(15)
C10B C11B 1.322(15)
C11B C12B 1.377(13)
C13B C14B 1.408(13)
C13B C18B 1.388(11)
C13B B1B 1.539(16)
C14B H14B 0.9500
C14B C15B 1.355(14)
C15B C16B 1.389(12)
C15B C19B 1.467(16)
C16B H16B 0.9500
C16B C17B 1.417(14)
C17B C18B 1.349(13)
C17B C20B 1.473(14)
C18B H18B 0.9500

loop_
_geom_torsion_atom_site_label_1
_geom_torsion_atom_site_label_2
_geom_torsion_atom_site_label_3
_geom_torsion_atom_site_label_4
_geom_torsion
Cl1A C2A C3A Cl2A 0.3(13)
Cl1A C2A C3A C4A -178.0(7)
Cl2A C3A C4A Cl3A 2.7(13)
Cl2A C3A C4A C5A -179.3(8)
Cl3A C4A C5A Cl4A -1.4(13)
Cl3A C4A C5A C6A -179.7(7)
Cl4A C5A C6A Cl5A -2.4(12)
Cl4A C5A C6A C1A 179.2(7)
F1A C8A C9A F2A 0.9(16)
F1A C8A C9A C10A 179.6(10)
F2A C9A C10A F3A -1.3(16)
F2A C9A C10A C11A 179.0(10)
F3A C10A C11A F4A 0.2(17)
F3A C10A C11A C12A 179.2(10)
F4A C11A C12A F5A 2.1(18)
F4A C11A C12A C7A -179.6(11)
C1A C2A C3A Cl2A 178.1(8)
C1A C2A C3A C4A -0.2(16)
C2A C1A C6A Cl5A -177.1(7)
C2A C1A C6A C5A 1.3(15)
C2A C1A B1A C7A -82.1(12)
C2A C1A B1A C13A 91.7(13)
C2A C3A C4A Cl3A -179.1(8)
C2A C3A C4A C5A -1.0(15)
C3A C4A C5A Cl4A -179.5(8)
C3A C4A C5A C6A 2.3(15)
C4A C5A C6A Cl5A 176.0(7)
C4A C5A C6A C1A -2.5(15)
C6A C1A C2A Cl1A 177.9(7)
C6A C1A C2A C3A 0.0(15)
C6A C1A B1A C7A 100.6(12)
C6A C1A B1A C13A -85.6(13)
C7A C8A C9A F2A -178.4(10)
C7A C8A C9A C10A 0.3(18)
C8A C7A C12A F5A 177.5(10)
C8A C7A C12A C11A -0.8(18)
C8A C7A B1A C1A -41.9(15)
C8A C7A B1A C13A 144.5(12)
C8A C9A C10A F3A 179.9(9)
C8A C9A C10A C11A 0.3(17)
C9A C10A C11A F4A 179.8(10)
C9A C10A C11A C12A -1.2(18)
C10A C11A C12A F5A -176.9(10)
C10A C11A C12A C7A 1(2)
C12A C7A C8A F1A -179.4(10)
C12A C7A C8A C9A -0.1(18)
C12A C7A B1A C1A 130.4(12)
C12A C7A B1A C13A -43.2(16)
C13A C14A C15A C16A 1.5(17)
C13A C14A C15A C19A -178.0(12)
C14A C13A C18A C17A 3.3(17)
C14A C13A B1A C1A 162.2(10)
C14A C13A B1A C7A -24.3(17)
C14A C15A C16A C17A 0.2(16)
C14A C15A C19A F6A -45.9(19)
C14A C15A C19A F7A 63.7(19)
C14A C15A C19A F8A -169.3(14)
C15A C16A C17A C18A -0.1(17)
C15A C16A C17A C20A 178.0(11)
C16A C15A C19A F6A 134.6(12)
C16A C15A C19A F7A -115.8(14)
C16A C15A C19A F8A 11(2)
C16A C17A C18A C13A -1.8(18)
C16A C17A C20A F9A 47.7(19)
C16A C17A C20A F10A -76.3(16)
C16A C17A C20A F11A 168.1(12)
C18A C13A C14A C15A -3.1(16)
C18A C13A B1A C1A -16.7(16)
C18A C13A B1A C7A 156.7(9)
C18A C17A C20A F9A -134.4(15)
C18A C17A C20A F10A 101.6(16)
C18A C17A C20A F11A -14(2)
C19A C15A C16A C17A 179.7(12)
C20A C17A C18A C13A -179.7(12)
B1A C1A C2A Cl1A 0.3(13)
B1A C1A C2A C3A -177.5(10)
B1A C1A C6A Cl5A 0.3(14)
B1A C1A C6A C5A 178.8(10)
B1A C7A C8A F1A -6.7(17)
B1A C7A C8A C9A 172.6(11)
B1A C7A C12A F5A 4.4(18)
B1A C7A C12A C11A -173.9(11)
B1A C13A C14A C15A 177.9(11)
B1A C13A C18A C17A -177.6(11)
Cl1B C2B C3B Cl2B -0.2(14)
Cl1B C2B C3B C4B -177.4(8)
Cl2B C3B C4B Cl3B -0.7(13)
Cl2B C3B C4B C5B -178.5(8)
Cl3B C4B C5B Cl4B 0.0(12)
Cl3B C4B C5B C6B 180.0(8)
Cl4B C5B C6B Cl5B -0.8(13)
Cl4B C5B C6B C1B -177.6(8)
F2B C11B C12B F1B -3.6(16)
F2B C11B C12B C7B 179.4(10)
F3B C10B C11B F2B 2.6(19)
F3B C10B C11B C12B -179.0(10)
F4B C9B C10B F3B -4.0(19)
F4B C9B C10B C11B -179.6(11)
F5B C8B C9B F4B 1.5(16)
F5B C8B C9B C10B 177.9(11)
C1B C2B C3B Cl2B -177.9(8)
C1B C2B C3B C4B 4.9(16)
C2B C1B C6B Cl5B -176.0(8)
C2B C1B C6B C5B 0.9(16)
C2B C1B B1B C7B -101.2(13)
C2B C1B B1B C13B 83.0(13)
C2B C3B C4B Cl3B 176.4(8)
C2B C3B C4B C5B -1.4(16)
C3B C4B C5B Cl4B 177.9(8)
C3B C4B C5B C6B -2.2(15)
C4B C5B C6B Cl5B 179.3(7)
C4B C5B C6B C1B 2.5(17)
C6B C1B C2B Cl1B 177.6(8)
C6B C1B C2B C3B -4.6(16)
C6B C1B B1B C7B 83.0(12)
C6B C1B B1B C13B -92.8(13)
C7B C8B C9B F4B -178.9(11)
C7B C8B C9B C10B -2.5(19)
C8B C7B C12B F1B -176.2(10)
C8B C7B C12B C11B 0.7(16)
C8B C7B B1B C1B 43.9(16)
C8B C7B B1B C13B -140.5(12)
C8B C9B C10B F3B 179.8(10)
C8B C9B C10B C11B 4(2)
C9B C10B C11B F2B 177.9(11)
C9B C10B C11B C12B -4(2)
C10B C11B C12B F1B 177.9(11)
C10B C11B C12B C7B 1.0(19)
C12B C7B C8B F5B 179.8(9)
C12B C7B C8B C9B 0.1(17)
C12B C7B B1B C1B -131.2(11)
C12B C7B B1B C13B 44.4(16)
C13B C14B C15B C16B 4.4(18)
C13B C14B C15B C19B -175.2(13)
C14B C13B C18B C17B -0.6(17)
C14B C13B B1B C1B -162.5(10)
C14B C13B B1B C7B 21.9(17)
C14B C15B C16B C17B -2.8(17)
C14B C15B C19B F6B 49(2)
C14B C15B C19B F7B -57(2)
C14B C15B C19B F8B 176.5(16)
C15B C16B C17B C18B -0.5(17)
C15B C16B C17B C20B -176.0(11)
C16B C15B C19B F6B -130.2(14)
C16B C15B C19B F7B 123.2(14)
C16B C15B C19B F8B -3(2)
C16B C17B C18B C13B 2.2(17)
C16B C17B C20B F9B 100.5(15)
C16B C17B C20B F10B -142.9(12)
C16B C17B C20B F11B -23.4(19)
C18B C13B C14B C15B -2.7(17)
C18B C13B B1B C1B 21.3(16)
C18B C13B B1B C7B -154.2(10)
C18B C17B C20B F9B -74.9(18)
C18B C17B C20B F10B 41.7(18)
C18B C17B C20B F11B 161.2(13)
C19B C15B C16B C17B 176.8(12)
C20B C17B C18B C13B 177.6(11)
B1B C1B C2B Cl1B 1.8(15)
B1B C1B C2B C3B 179.5(10)
B1B C1B C6B Cl5B 0.0(14)
B1B C1B C6B C5B 176.9(10)
B1B C7B C8B F5B 4.3(18)
B1B C7B C8B C9B -175.3(11)
B1B C7B C12B F1B -0.3(16)
B1B C7B C12B C11B 176.6(11)
B1B C13B C14B C15B -179.0(10)
B1B C13B C18B C17B 175.6(11)
